data_3000278
loop_
_publ_author_name
'Erik Rakovsk\'y'
'Hrob\'arik, Peter'

_journal_name_full 'To be published'
_chemical_formula_sum 'C8 H5 I2 N S'
_chemical_name_systematic 4,7-diiodo-2-methylbenzothiazole
_space_group_name_Hall '-P 2ybc'
_space_group_name_H-M_alt 'P 1 21/c 1'
_cell_angle_alpha 90
_cell_angle_beta 102.592(4)
_cell_angle_gamma 90
_cell_length_a 13.1690(6)
_cell_length_b 4.2536(3)
_cell_length_c 19.0445(9)
_cell_measurement_temperature 290(2)
_cell_volume 1041.13(10)
_diffrn_ambient_temperature 290
_diffrn_radiation_probe x-ray
_diffrn_radiation_type AgK\a
_diffrn_radiation_wavelength 0.56083
_refine_ls_goodness_of_fit_ref 1.019
_refine_ls_R_factor_all 0.0375
_refine_ls_R_factor_gt 0.0281
_refine_ls_wR_factor_gt 0.0742
_refine_ls_wR_factor_ref 0.0804
_cod_database_code 3000278
_cod_hold_until_date 2021-08-08

loop_
_atom_site_label
_atom_site_fract_x
_atom_site_fract_y
_atom_site_fract_z
? ? ? ?
